data_4306223
loop_
_publ_author_name
'Victor I. Ovcharenko'
'Galina V. Romanenko'
'Ksenia Yu. Maryunina'
'Artem S. Bogomyakov'
'Elena V. Gorelik'

_publ_section_title
;
Thermally Induced Magnetic Anomalies in Solvates of the
Bis(hexafluoroacetylacetonate)copper(II) Complex with Pyrazolyl-Substituted
Nitronyl Nitroxide
;
_journal_name_full 'Inorganic Chemistry'
_journal_page_first 9537
_journal_page_last 9552
_journal_paper_doi 10.1021/ic8011074
_journal_volume 47
_journal_year 2008
_chemical_formula_sum 'C27.5 H33 Cu F12 N4 O6'
_chemical_formula_weight 807.12
_chemical_name_systematic
; 
 catena-(bis(m2-4,4,5,5-Tetramethyl-2-
 (1-butylpyrazole-4-yl)-4,5-dihydro-1H-
 imidazol-3-oxide-1-oxyl)-tetrakis(1,
 1,1,5,5,5-hexafluoropentan-2,4-
 dionato)-di-copper(ii)) heptane solvate
;
_space_group_IT_number 2
_symmetry_cell_setting triclinic
_symmetry_space_group_name_Hall '-P 1'
_symmetry_space_group_name_H-M 'P -1'
_atom_sites_solution_hydrogens geom
_atom_sites_solution_primary direct
_atom_sites_solution_secondary difmap
_audit_creation_method SHELXL-97
_cell_angle_alpha 98.744(6)
_cell_angle_beta 112.719(5)
_cell_angle_gamma 96.281(6)
_cell_formula_units_Z 2
_cell_length_a 10.824(4)
_cell_length_b 13.310(4)
_cell_length_c 13.347(4)
_cell_measurement_reflns_used 5104
_cell_measurement_temperature 155(2)
_cell_measurement_theta_max 23.28
_cell_measurement_theta_min 2.55
_cell_volume 1723.0(10)
_computing_cell_refinement 'Bruker SMART'
_computing_data_collection 'Bruker SMART'
_computing_data_reduction 'Bruker SAINT'
_computing_molecular_graphics 'Bruker SHELXTL'
_computing_publication_material 'Bruker SHELXTL'
_computing_structure_refinement 'SHELXL-97 (Sheldrick, 1997)'
_computing_structure_solution 'SHELXS-97 (Sheldrick, 1990)'
_diffrn_ambient_temperature 155(2)
_diffrn_measured_fraction_theta_full 0.980
_diffrn_measured_fraction_theta_max 0.980
_diffrn_measurement_device_type 'CCD area detector'
_diffrn_measurement_method 'phi and omega scans'
_diffrn_radiation_monochromator graphite
_diffrn_radiation_source 'fine-focus sealed tube'
_diffrn_radiation_type MoK\a
_diffrn_radiation_wavelength 0.71073
_diffrn_reflns_av_R_equivalents 0.0240
_diffrn_reflns_av_sigmaI/netI 0.0420
_diffrn_reflns_limit_h_max 11
_diffrn_reflns_limit_h_min -9
_diffrn_reflns_limit_k_max 11
_diffrn_reflns_limit_k_min -14
_diffrn_reflns_limit_l_max 14
_diffrn_reflns_limit_l_min -14
_diffrn_reflns_number 7292
_diffrn_reflns_theta_full 23.30
_diffrn_reflns_theta_max 23.30
_diffrn_reflns_theta_min 1.57
_exptl_absorpt_coefficient_mu 0.744
_exptl_absorpt_correction_type none
_exptl_crystal_density_diffrn 1.556
_exptl_crystal_density_method 'not measured'
_exptl_crystal_F_000 822
_refine_diff_density_max 0.675
_refine_diff_density_min -0.428
_refine_diff_density_rms 0.064
_refine_ls_extinction_method none
_refine_ls_goodness_of_fit_ref 1.070
_refine_ls_hydrogen_treatment mixed
_refine_ls_matrix_type full
_refine_ls_number_parameters 619
_refine_ls_number_reflns 4870
_refine_ls_number_restraints 8
_refine_ls_restrained_S_all 1.085
_refine_ls_R_factor_all 0.0469
_refine_ls_R_factor_gt 0.0429
_refine_ls_shift/su_max 0.451
_refine_ls_shift/su_mean 0.014
_refine_ls_structure_factor_coef Fsqd
_refine_ls_weighting_details 'calc w=1/[\s^2^(Fo^2^)+(0.0564P)^2^+1.6652P] where P=(Fo^2^+2Fc^2^)/3'
_refine_ls_weighting_scheme calc
_refine_ls_wR_factor_gt 0.1149
_refine_ls_wR_factor_ref 0.1179
_reflns_number_gt 4388
_reflns_number_total 4870
_reflns_threshold_expression >2sigma(I)
_cod_data_source_file ic8011074_si_001_23.cif
_cod_data_source_block hept155
_cod_depositor_comments
;
The following automatic conversions were performed:
'_symmetry_cell_setting' value 'Triclinic' changed to 'triclinic'
according to '/home/saulius/struct/CIF-dictionaries/cif_core.dic'
dictionary named 'cif_core.dic' version 2.4.1 from 2010-06-29.

Automatic conversion script
Id: cif_fix_enum 1527 2010-12-29 10:47:43Z saulius 
;
_cod_original_cell_volume 1722.9(10)
_cod_original_formula_sum 'C27.50 H33 Cu F12 N4 O6'
_cod_database_code 4306223

loop_
_symmetry_equiv_pos_as_xyz
'x, y, z'
'-x, -y, -z'

loop_
_atom_site_label
_atom_site_type_symbol
_atom_site_fract_x
_atom_site_fract_y
_atom_site_fract_z
_atom_site_U_iso_or_equiv
_atom_site_adp_type
_atom_site_occupancy
_atom_site_symmetry_multiplicity
_atom_site_calc_flag
_atom_site_refinement_flags
_atom_site_disorder_assembly
_atom_site_disorder_group
Cu1 Cu 0.5000 0.5000 0.5000 0.02831(17) Uani 1 2 d S . .
O1 O 0.3660(2) 0.37435(16) 0.47131(17) 0.0376(5) Uani 1 1 d . . .
C1 C 0.2004(4) 0.2562(3) 0.4825(3) 0.0455(9) Uani 1 1 d . . .
F1 F 0.1054(3) 0.24662(18) 0.5203(3) 0.0826(9) Uani 1 1 d . . .
F2 F 0.1465(14) 0.2108(11) 0.3670(15) 0.053(2) Uani 0.50 1 d P . .
F3 F 0.277(2) 0.2044(16) 0.5273(17) 0.107(7) Uani 0.50 1 d P . .
F2A F 0.145(2) 0.2182(14) 0.3881(17) 0.102(7) Uani 0.50 1 d P . .
F3A F 0.299(2) 0.1937(13) 0.5344(11) 0.061(3) Uani 0.50 1 d P . .
C2 C 0.2743(3) 0.3670(2) 0.5059(3) 0.0355(7) Uani 1 1 d . . .
C3 C 0.2345(4) 0.4443(3) 0.5595(3) 0.0443(9) Uani 1 1 d . . .
H3A H 0.179(4) 0.431(3) 0.574(3) 0.045(12) Uiso 1 1 d . . .
C4 C 0.2939(3) 0.5472(2) 0.5833(3) 0.0380(8) Uani 1 1 d . . .
C5 C 0.2453(5) 0.6265(3) 0.6467(4) 0.0580(10) Uani 1 1 d . . .
F4 F 0.2148(16) 0.7009(11) 0.5950(13) 0.096(5) Uani 0.50 1 d P . .
F5 F 0.1594(13) 0.5930(9) 0.6785(12) 0.102(5) Uani 0.50 1 d P . .
F6 F 0.3567(10) 0.6772(9) 0.7424(9) 0.096(4) Uani 0.50 1 d P . .
F4A F 0.2966(18) 0.6308(12) 0.7485(8) 0.142(6) Uani 0.50 1 d P . .
F5A F 0.1051(12) 0.5977(11) 0.6160(11) 0.098(4) Uani 0.50 1 d P . .
F6A F 0.2477(17) 0.7138(10) 0.6204(16) 0.114(7) Uani 0.50 1 d P . .
O2 O 0.3866(2) 0.58494(17) 0.55938(18) 0.0401(5) Uani 1 1 d . . .
Cu2 Cu 0.0000 0.0000 0.0000 0.03260(18) Uani 1 2 d S . .
O3 O 0.0271(2) -0.04555(15) 0.13995(17) 0.0361(5) Uani 1 1 d . . .
C6 C 0.0191(5) -0.0500(3) 0.3111(3) 0.0541(10) Uani 1 1 d . . .
F7 F -0.0065(3) 0.0044(2) 0.38748(19) 0.0842(9) Uani 1 1 d . . .
F8 F -0.0274(5) -0.14599(19) 0.2992(2) 0.1197(14) Uani 1 1 d . . .
F9 F 0.1535(4) -0.0418(4) 0.3550(3) 0.1233(14) Uani 1 1 d . . .
C7 C -0.0310(3) -0.0159(2) 0.2006(3) 0.0369(7) Uani 1 1 d . . .
C8 C -0.1346(4) 0.0412(3) 0.1774(3) 0.0431(9) Uani 1 1 d . . .
H8A H -0.162(4) 0.051(3) 0.220(3) 0.042(11) Uiso 1 1 d . . .
C9 C -0.1905(3) 0.0728(2) 0.0787(3) 0.0338(7) Uani 1 1 d . . .
C10 C -0.3092(4) 0.1306(3) 0.0564(3) 0.0451(9) Uani 1 1 d . . .
F10 F -0.409(2) 0.093(2) -0.0456(18) 0.088(6) Uani 0.50 1 d P . .
F11 F -0.268(4) 0.229(3) 0.063(3) 0.079(8) Uani 0.50 1 d P . .
F12 F -0.370(2) 0.1303(13) 0.122(2) 0.065(4) Uani 0.50 1 d P . .
F10A F -0.344(2) 0.1388(13) 0.143(2) 0.078(6) Uani 0.50 1 d P . .
F11A F -0.414(2) 0.0792(19) -0.0301(18) 0.093(7) Uani 0.50 1 d P . .
F12A F -0.279(4) 0.221(2) 0.040(3) 0.068(6) Uani 0.50 1 d P . .
O4 O -0.1544(2) 0.06125(15) -0.00091(17) 0.0339(5) Uani 1 1 d . . .
O01 O 0.4101(2) 0.51851(17) 0.3256(2) 0.0429(6) Uani 1 1 d . . .
N1 N 0.2833(3) 0.52662(19) 0.2728(2) 0.0378(6) Uani 1 1 d . . .
C01 C 0.2420(4) 0.6283(2) 0.2544(3) 0.0403(8) Uani 1 1 d . . .
C011 C 0.3142(4) 0.7111(2) 0.3604(3) 0.0486(9) Uani 1 1 d . . .
H01A H 0.4106 0.7222 0.3802 0.071(13) Uiso 1 1 calc R . .
H01B H 0.2961 0.6891 0.4194 0.065(12) Uiso 1 1 calc R . .
H01C H 0.2816 0.7744 0.3487 0.048(10) Uiso 1 1 calc R . .
C012 C 0.2841(6) 0.6563(3) 0.1640(4) 0.0558(10) Uani 1 1 d . . .
H01D H 0.371(4) 0.659(3) 0.188(3) 0.039(10) Uiso 1 1 d . . .
H01E H 0.265(4) 0.729(4) 0.151(3) 0.072(13) Uiso 1 1 d . . .
H01F H 0.245(4) 0.609(3) 0.100(3) 0.043(10) Uiso 1 1 d . . .
C02 C 0.0856(4) 0.5978(2) 0.2143(3) 0.0386(8) Uani 1 1 d . . .
C021 C 0.0387(4) 0.6060(3) 0.3086(3) 0.0453(9) Uani 1 1 d . . .
H02A H -0.059(4) 0.574(3) 0.272(3) 0.050(10) Uiso 1 1 d . . .
H02B H 0.046(4) 0.670(3) 0.339(3) 0.044(10) Uiso 1 1 d . . .
H02C H 0.095(4) 0.569(3) 0.372(3) 0.045(9) Uiso 1 1 d . . .
C022 C 0.0015(5) 0.6496(3) 0.1243(3) 0.0503(9) Uani 1 1 d . . .
H02D H -0.090(5) 0.625(3) 0.103(3) 0.064(13) Uiso 1 1 d . . .
H02E H 0.019(3) 0.633(3) 0.062(3) 0.039(9) Uiso 1 1 d . . .
H02F H 0.027(4) 0.726(3) 0.151(3) 0.054(10) Uiso 1 1 d . . .
N2 N 0.0648(3) 0.4846(2) 0.1682(2) 0.0362(6) Uani 1 1 d . . .
O02 O -0.0531(2) 0.43071(18) 0.1075(2) 0.0461(6) Uani 1 1 d . . .
C03 C 0.1811(3) 0.4471(2) 0.2102(3) 0.0351(7) Uani 1 1 d . . .
C04 C 0.1931(3) 0.3407(2) 0.1891(3) 0.0331(7) Uani 1 1 d . . .
C05 C 0.0909(3) 0.2551(2) 0.1223(3) 0.0332(7) Uani 1 1 d . . .
H05A H 0.003(4) 0.254(2) 0.083(3) 0.034(9) Uiso 1 1 d . . .
N3 N 0.1403(3) 0.16870(19) 0.1203(2) 0.0344(6) Uani 1 1 d . . .
N4 N 0.2763(3) 0.19835(19) 0.1880(2) 0.0368(6) Uani 1 1 d . . .
C041 C 0.3658(4) 0.1223(3) 0.2104(3) 0.0479(9) Uani 1 1 d . . .
H04A H 0.3138 0.0548 0.1667 0.113(19) Uiso 1 1 calc R . .
H04B H 0.4378 0.1396 0.1864 0.108(19) Uiso 1 1 calc R . .
C042 C 0.4265(7) 0.1164(5) 0.3259(5) 0.117(2) Uani 1 1 d D . .
H04C H 0.3613 0.1238 0.3588 0.140 Uiso 1 1 calc R . .
H04D H 0.5052 0.1714 0.3665 0.140 Uiso 1 1 calc R . .
C043 C 0.4802(9) -0.0157(10) 0.3329(8) 0.169(4) Uani 1 1 d . . .
H04E H 0.4758 -0.0454 0.3937 0.203 Uiso 1 1 calc R . .
H04F H 0.4430 -0.0658 0.2629 0.203 Uiso 1 1 calc R . .
C044 C 0.5915(11) 0.0428(6) 0.3543(7) 0.176(5) Uani 1 1 d D . .
H04G H 0.6652 0.0060 0.3803 0.264 Uiso 1 1 calc R . .
H04H H 0.6052 0.1024 0.4105 0.264 Uiso 1 1 calc R . .
H04I H 0.5884 0.0645 0.2881 0.264 Uiso 1 1 calc R . .
C06 C 0.3103(4) 0.2994(2) 0.2292(3) 0.0383(8) Uani 1 1 d . . .
H06A H 0.398(4) 0.328(2) 0.276(3) 0.034(9) Uiso 1 1 d . . .
C1A C -0.363(2) 0.7312(17) 0.127(2) 0.158(9) Uani 0.50 1 d PD . .
C2A C -0.384(4) 0.677(3) 0.007(3) 0.53(7) Uani 0.50 1 d PD . .
C3A C -0.452(3) 0.5703(18) 0.012(3) 0.28(3) Uani 0.50 1 d PD . .
C4A C -0.513(3) 0.455(3) -0.004(2) 0.80(12) Uani 0.50 1 d PD . .
C5A C -0.617(3) 0.388(4) -0.118(2) 0.46(6) Uani 0.50 1 d PD . .
C6A C -0.560(3) 0.3445(19) -0.013(2) 0.61(9) Uani 0.50 1 d PD . .
C7A C -0.659(2) 0.2396(12) -0.049(2) 0.111(6) Uani 0.50 1 d PD . .

loop_
_atom_site_aniso_label
_atom_site_aniso_U_11
_atom_site_aniso_U_22
_atom_site_aniso_U_33
_atom_site_aniso_U_23
_atom_site_aniso_U_13
_atom_site_aniso_U_12
Cu1 0.0260(3) 0.0245(3) 0.0327(3) -0.0002(2) 0.0131(2) 0.0022(2)
O1 0.0368(12) 0.0367(12) 0.0363(12) 0.0001(9) 0.0162(10) 0.0002(9)
C1 0.048(2) 0.039(2) 0.054(3) 0.0100(19) 0.0259(19) 0.0056(18)
F1 0.098(2) 0.0462(13) 0.129(2) 0.0027(14) 0.0854(19) -0.0103(13)
F2 0.072(5) 0.038(4) 0.037(6) -0.007(4) 0.020(4) -0.015(4)
F3 0.071(8) 0.048(7) 0.183(14) 0.047(6) 0.022(6) 0.013(6)
F2A 0.157(11) 0.075(7) 0.041(7) -0.030(4) 0.043(5) -0.064(7)
F3A 0.072(7) 0.039(4) 0.078(5) 0.032(4) 0.025(4) 0.023(4)
C2 0.0344(17) 0.0359(18) 0.0311(16) 0.0055(13) 0.0106(14) -0.0006(14)
C3 0.045(2) 0.041(2) 0.053(2) 0.0069(16) 0.0300(19) 0.0009(17)
C4 0.0387(19) 0.0377(18) 0.0342(17) 0.0077(14) 0.0118(15) 0.0049(15)
C5 0.066(3) 0.045(2) 0.066(3) 0.005(2) 0.032(2) 0.009(2)
F4 0.141(9) 0.085(10) 0.089(5) 0.032(5) 0.054(6) 0.085(8)
F5 0.132(11) 0.049(4) 0.177(14) -0.007(8) 0.133(11) -0.003(7)
F6 0.076(4) 0.102(7) 0.082(6) -0.052(5) 0.033(4) 0.004(4)
F4A 0.212(16) 0.155(13) 0.048(5) 0.001(6) 0.026(8) 0.124(11)
F5A 0.083(6) 0.069(5) 0.152(10) -0.013(7) 0.071(6) 0.015(4)
F6A 0.154(11) 0.030(4) 0.209(19) 0.031(6) 0.129(13) 0.010(5)
O2 0.0415(13) 0.0357(12) 0.0391(12) 0.0084(10) 0.0134(11) 0.0016(10)
Cu2 0.0393(3) 0.0326(3) 0.0361(3) 0.0078(2) 0.0241(3) 0.0139(2)
O3 0.0486(13) 0.0296(11) 0.0382(12) 0.0064(9) 0.0256(11) 0.0117(10)
C6 0.088(3) 0.042(2) 0.052(2) 0.0160(17) 0.042(2) 0.027(2)
F7 0.154(3) 0.0753(17) 0.0532(14) 0.0203(12) 0.0635(17) 0.0533(17)
F8 0.255(5) 0.0428(15) 0.0708(17) 0.0232(13) 0.076(2) 0.017(2)
F9 0.111(3) 0.220(4) 0.076(2) 0.082(2) 0.0455(19) 0.082(3)
C7 0.052(2) 0.0249(16) 0.0420(18) 0.0048(13) 0.0293(16) 0.0057(14)
C8 0.064(2) 0.0354(19) 0.049(2) 0.0057(16) 0.043(2) 0.0133(17)
C9 0.0377(18) 0.0224(15) 0.0441(19) -0.0013(13) 0.0239(15) 0.0011(13)
C10 0.049(2) 0.040(2) 0.058(2) 0.0046(19) 0.035(2) 0.0135(18)
F10 0.064(10) 0.135(15) 0.056(5) -0.005(7) 0.014(6) 0.062(9)
F11 0.083(11) 0.037(7) 0.143(19) 0.016(8) 0.071(12) 0.025(6)
F12 0.061(6) 0.082(6) 0.091(10) 0.044(6) 0.060(7) 0.031(4)
F10A 0.098(12) 0.102(8) 0.077(7) 0.022(5) 0.064(8) 0.072(8)
F11A 0.036(6) 0.081(6) 0.122(16) -0.036(9) 0.012(9) 0.013(5)
F12A 0.069(7) 0.063(14) 0.113(11) 0.055(11) 0.059(8) 0.042(9)
O4 0.0376(12) 0.0312(11) 0.0381(12) 0.0019(9) 0.0222(10) 0.0100(9)
O01 0.0368(14) 0.0343(12) 0.0579(15) -0.0021(10) 0.0251(12) 0.0026(10)
N1 0.0384(16) 0.0265(14) 0.0518(17) 0.0010(12) 0.0249(14) 0.0051(12)
C01 0.055(2) 0.0253(16) 0.0465(19) 0.0054(14) 0.0280(17) 0.0076(14)
C011 0.065(3) 0.0263(17) 0.053(2) 0.0043(15) 0.0249(19) 0.0063(16)
C012 0.066(3) 0.046(2) 0.060(3) 0.004(2) 0.037(2) -0.005(2)
C02 0.053(2) 0.0278(16) 0.0429(18) 0.0077(14) 0.0259(16) 0.0130(14)
C021 0.061(3) 0.038(2) 0.048(2) 0.0097(17) 0.031(2) 0.0193(19)
C022 0.070(3) 0.043(2) 0.048(2) 0.0141(17) 0.031(2) 0.022(2)
N2 0.0391(16) 0.0314(14) 0.0416(15) 0.0048(12) 0.0213(13) 0.0070(12)
O02 0.0413(14) 0.0450(14) 0.0485(14) 0.0051(11) 0.0160(12) 0.0093(11)
C03 0.0380(18) 0.0294(17) 0.0431(18) 0.0032(14) 0.0237(15) 0.0065(14)
C04 0.0352(17) 0.0275(16) 0.0395(17) 0.0019(13) 0.0204(14) 0.0056(13)
C05 0.0317(18) 0.0298(17) 0.0391(18) 0.0062(13) 0.0161(15) 0.0051(14)
N3 0.0369(15) 0.0286(14) 0.0368(14) 0.0033(11) 0.0155(12) 0.0055(11)
N4 0.0375(15) 0.0295(14) 0.0387(15) -0.0039(11) 0.0139(12) 0.0087(11)
C041 0.046(2) 0.039(2) 0.052(2) -0.0025(16) 0.0145(18) 0.0181(16)
C042 0.157(6) 0.142(6) 0.086(4) 0.047(4) 0.054(4) 0.119(5)
C043 0.124(7) 0.282(14) 0.130(7) 0.094(8) 0.059(6) 0.056(8)
C044 0.234(11) 0.117(6) 0.147(7) 0.046(5) 0.063(8) -0.057(7)
C06 0.036(2) 0.0311(18) 0.0420(19) -0.0074(14) 0.0165(16) 0.0023(14)
C1A 0.109(13) 0.27(2) 0.16(2) 0.149(19) 0.074(13) 0.090(14)
C2A 0.27(5) 1.3(2) 0.36(7) 0.56(11) 0.25(6) 0.47(10)
C3A 0.23(4) 0.22(3) 0.55(10) 0.27(5) 0.24(5) 0.18(3)
C4A 0.49(7) 2.0(3) 0.68(12) 1.15(19) 0.54(9) 0.99(15)
C5A 0.20(3) 1.16(17) 0.34(5) 0.58(9) 0.21(3) 0.43(6)
C6A 0.66(12) 1.2(2) 0.18(3) 0.23(8) 0.21(6) 0.86(15)
C7A 0.079(9) 0.092(9) 0.177(19) 0.055(10) 0.056(10) 0.021(7)

loop_
_atom_type_symbol
_atom_type_description
_atom_type_scat_dispersion_real
_atom_type_scat_dispersion_imag
_atom_type_scat_source
C C 0.0033 0.0016 'International Tables Vol C Tables 4.2.6.8 and 6.1.1.4'
H H 0.0000 0.0000 'International Tables Vol C Tables 4.2.6.8 and 6.1.1.4'
N N 0.0061 0.0033 'International Tables Vol C Tables 4.2.6.8 and 6.1.1.4'
O O 0.0106 0.0060 'International Tables Vol C Tables 4.2.6.8 and 6.1.1.4'
F F 0.0171 0.0103 'International Tables Vol C Tables 4.2.6.8 and 6.1.1.4'
Cu Cu 0.3201 1.2651 'International Tables Vol C Tables 4.2.6.8 and 6.1.1.4'

loop_
_geom_angle_atom_site_label_1
_geom_angle_atom_site_label_2
_geom_angle_atom_site_label_3
_geom_angle
_geom_angle_site_symmetry_1
_geom_angle_site_symmetry_3
_geom_angle_publ_flag
O1 Cu1 O1 180.0 . 2_666 ?
O1 Cu1 O2 89.00(9) . . ?
O1 Cu1 O2 91.00(9) 2_666 . ?
O1 Cu1 O2 91.00(9) . 2_666 ?
O1 Cu1 O2 89.00(9) 2_666 2_666 ?
O2 Cu1 O2 180.00(11) . 2_666 ?
O1 Cu1 O01 86.42(8) . 2_666 ?
O1 Cu1 O01 93.58(8) 2_666 2_666 ?
O2 Cu1 O01 81.72(8) . 2_666 ?
O2 Cu1 O01 98.28(8) 2_666 2_666 ?
O1 Cu1 O01 93.59(8) . . ?
O1 Cu1 O01 86.42(8) 2_666 . ?
O2 Cu1 O01 98.28(8) . . ?
O2 Cu1 O01 81.72(8) 2_666 . ?
O01 Cu1 O01 180.0 2_666 . ?
C2 O1 Cu1 126.2(2) . . ?
F2A C1 F3 108.8(14) . . ?
F2A C1 F1 104.9(11) . . ?
F3 C1 F1 104.4(11) . . ?
F2A C1 F2 5.7(16) . . ?
F3 C1 F2 105.8(12) . . ?
F1 C1 F2 110.6(7) . . ?
F2A C1 F3A 107.5(12) . . ?
F3 C1 F3A 3.3(15) . . ?
F1 C1 F3A 107.7(6) . . ?
F2 C1 F3A 104.3(8) . . ?
F2A C1 C2 113.5(10) . . ?
F3 C1 C2 110.6(11) . . ?
F1 C1 C2 114.1(3) . . ?
F2 C1 C2 110.9(7) . . ?
F3A C1 C2 108.8(8) . . ?
O1 C2 C3 128.2(3) . . ?
O1 C2 C1 113.1(3) . . ?
C3 C2 C1 118.7(3) . . ?
C2 C3 C4 123.1(4) . . ?
O2 C4 C3 127.4(3) . . ?
O2 C4 C5 113.8(3) . . ?
C3 C4 C5 118.9(3) . . ?
F5 C5 F4A 68.8(9) . . ?
F5 C5 F6A 121.0(10) . . ?
F4A C5 F6A 114.1(11) . . ?
F5 C5 F4 114.0(10) . . ?
F4A C5 F4 128.5(10) . . ?
F6A C5 F4 17.2(14) . . ?
F5 C5 F6 105.2(9) . . ?
F4A C5 F6 38.8(9) . . ?
F6A C5 F6 84.3(10) . . ?
F4 C5 F6 101.5(9) . . ?
F5 C5 F5A 36.1(8) . . ?
F4A C5 F5A 104.0(10) . . ?
F6A C5 F5A 99.6(10) . . ?
F4 C5 F5A 86.2(10) . . ?
F6 C5 F5A 136.0(7) . . ?
F5 C5 C4 116.6(6) . . ?
F4A C5 C4 112.6(6) . . ?
F6A C5 C4 115.0(9) . . ?
F4 C5 C4 110.4(8) . . ?
F6 C5 C4 107.6(6) . . ?
F5A C5 C4 110.0(7) . . ?
F5A F5 C5 83.1(16) . . ?
F5A F5 F4A 137(2) . . ?
C5 F5 F4A 56.0(7) . . ?
F4A F6 C5 62.0(10) . . ?
F4A F6 F6A 98.9(14) . . ?
C5 F6 F6A 45.0(6) . . ?
F6 F4A C5 79.2(15) . . ?
F6 F4A F5 130.1(18) . . ?
C5 F4A F5 55.2(6) . . ?
F5 F5A C5 60.8(13) . . ?
C5 F6A F6 50.7(7) . . ?
C4 O2 Cu1 124.4(2) . . ?
O4 Cu2 O4 180.0 2 . ?
O4 Cu2 O3 92.55(9) 2 2 ?
O4 Cu2 O3 87.45(9) . 2 ?
O4 Cu2 O3 87.45(9) 2 . ?
O4 Cu2 O3 92.55(9) . . ?
O3 Cu2 O3 180.0 2 . ?
O4 Cu2 N3 94.74(9) 2 . ?
O4 Cu2 N3 85.27(9) . . ?
O3 Cu2 N3 94.02(9) 2 . ?
O3 Cu2 N3 85.98(9) . . ?
O4 Cu2 N3 85.26(9) 2 2 ?
O4 Cu2 N3 94.74(9) . 2 ?
O3 Cu2 N3 85.98(9) 2 2 ?
O3 Cu2 N3 94.02(9) . 2 ?
N3 Cu2 N3 180.0 . 2 ?
O4 Cu2 C9 158.56(9) 2 . ?
O4 Cu2 C9 21.44(9) . . ?
O3 Cu2 C9 108.60(9) 2 . ?
O3 Cu2 C9 71.40(9) . . ?
N3 Cu2 C9 80.70(8) . . ?
N3 Cu2 C9 99.30(8) 2 . ?
O4 Cu2 C9 21.44(9) 2 2 ?
O4 Cu2 C9 158.56(9) . 2 ?
O3 Cu2 C9 71.40(9) 2 2 ?
O3 Cu2 C9 108.60(9) . 2 ?
N3 Cu2 C9 99.30(8) . 2 ?
N3 Cu2 C9 80.70(8) 2 2 ?
C9 Cu2 C9 180.0 . 2 ?
O4 Cu2 C7 108.34(9) 2 . ?
O4 Cu2 C7 71.66(9) . . ?
O3 Cu2 C7 158.64(9) 2 . ?
O3 Cu2 C7 21.36(9) . . ?
N3 Cu2 C7 80.23(9) . . ?
N3 Cu2 C7 99.77(9) 2 . ?
C9 Cu2 C7 50.31(9) . . ?
C9 Cu2 C7 129.69(9) 2 . ?
O4 Cu2 C7 71.66(9) 2 2 ?
O4 Cu2 C7 108.35(9) . 2 ?
O3 Cu2 C7 21.36(9) 2 2 ?
O3 Cu2 C7 158.64(9) . 2 ?
N3 Cu2 C7 99.76(9) . 2 ?
N3 Cu2 C7 80.23(9) 2 2 ?
C9 Cu2 C7 129.70(9) . 2 ?
C9 Cu2 C7 50.31(9) 2 2 ?
C7 Cu2 C7 180.0 . 2 ?
O4 Cu2 C8 133.52(9) 2 . ?
O4 Cu2 C8 46.48(9) . . ?
O3 Cu2 C8 133.41(9) 2 . ?
O3 Cu2 C8 46.59(9) . . ?
N3 Cu2 C8 78.12(9) . . ?
N3 Cu2 C8 101.88(9) 2 . ?
C9 Cu2 C8 25.05(10) . . ?
C9 Cu2 C8 154.95(10) 2 . ?
C7 Cu2 C8 25.32(10) . . ?
C7 Cu2 C8 154.68(10) 2 . ?
O4 Cu2 C8 46.48(9) 2 2 ?
O4 Cu2 C8 133.52(9) . 2 ?
O3 Cu2 C8 46.59(9) 2 2 ?
O3 Cu2 C8 133.41(9) . 2 ?
N3 Cu2 C8 101.88(9) . 2 ?
N3 Cu2 C8 78.12(9) 2 2 ?
C9 Cu2 C8 154.95(10) . 2 ?
C9 Cu2 C8 25.05(10) 2 2 ?
C7 Cu2 C8 154.68(10) . 2 ?
C7 Cu2 C8 25.32(10) 2 2 ?
C8 Cu2 C8 180.0 . 2 ?
C7 O3 Cu2 123.4(2) . . ?
F8 C6 F7 109.3(3) . . ?
F8 C6 F9 104.8(4) . . ?
F7 C6 F9 104.5(4) . . ?
F8 C6 C7 111.6(3) . . ?
F7 C6 C7 114.6(3) . . ?
F9 C6 C7 111.3(3) . . ?
O3 C7 C8 127.7(3) . . ?
O3 C7 C6 114.1(3) . . ?
C8 C7 C6 118.2(3) . . ?
O3 C7 Cu2 35.22(14) . . ?
C8 C7 Cu2 92.8(2) . . ?
C6 C7 Cu2 148.8(2) . . ?
C9 C8 C7 122.9(3) . . ?
C9 C8 Cu2 61.29(18) . . ?
C7 C8 Cu2 61.92(19) . . ?
O4 C9 C8 127.7(3) . . ?
O4 C9 C10 112.1(3) . . ?
C8 C9 C10 120.2(3) . . ?
O4 C9 Cu2 34.10(14) . . ?
C8 C9 Cu2 93.7(2) . . ?
C10 C9 Cu2 146.0(2) . . ?
F12A C10 F12 113.4(17) . . ?
F12A C10 F11A 108(2) . . ?
F12 C10 F11A 94.3(17) . . ?
F12A C10 F11 13(3) . . ?
F12 C10 F11 104.7(17) . . ?
F11A C10 F11 119(2) . . ?
F12A C10 F10A 110.0(17) . . ?
F12 C10 F10A 13(2) . . ?
F11A C10 F10A 107.2(17) . . ?
F11 C10 F10A 99.5(17) . . ?
F12A C10 F10 96(2) . . ?
F12 C10 F10 104.6(16) . . ?
F11A C10 F10 14(2) . . ?
F11 C10 F10 107(2) . . ?
F10A C10 F10 117.7(15) . . ?
F12A C10 C9 111.6(16) . . ?
F12 C10 C9 117.2(10) . . ?
F11A C10 C9 110.2(12) . . ?
F11 C10 C9 110.4(17) . . ?
F10A C10 C9 109.3(10) . . ?
F10 C10 C9 112.0(11) . . ?
C9 O4 Cu2 124.5(2) . . ?
N1 O01 Cu1 124.02(18) . . ?
O01 N1 C03 124.9(3) . . ?
O01 N1 C01 122.1(2) . . ?
C03 N1 C01 111.6(3) . . ?
N1 C01 C011 110.6(3) . . ?
N1 C01 C012 106.4(3) . . ?
C011 C01 C012 109.9(3) . . ?
N1 C01 C02 100.2(2) . . ?
C011 C01 C02 115.8(3) . . ?
C012 C01 C02 113.1(3) . . ?
N2 C02 C022 109.6(3) . . ?
N2 C02 C021 105.8(3) . . ?
C022 C02 C021 111.1(3) . . ?
N2 C02 C01 100.5(2) . . ?
C022 C02 C01 115.2(3) . . ?
C021 C02 C01 113.6(3) . . ?
O02 N2 C03 125.7(3) . . ?
O02 N2 C02 122.1(3) . . ?
C03 N2 C02 111.8(3) . . ?
N1 C03 N2 108.5(3) . . ?
N1 C03 C04 126.1(3) . . ?
N2 C03 C04 125.5(3) . . ?
C06 C04 C05 104.2(3) . . ?
C06 C04 C03 127.3(3) . . ?
C05 C04 C03 128.5(3) . . ?
N3 C05 C04 111.6(3) . . ?
C05 N3 N4 104.7(2) . . ?
C05 N3 Cu2 122.8(2) . . ?
N4 N3 Cu2 132.33(18) . . ?
C06 N4 N3 111.9(3) . . ?
C06 N4 C041 127.1(3) . . ?
N3 N4 C041 121.0(2) . . ?
C042 C041 N4 113.7(3) . . ?
C041 C042 C043 107.7(5) . . ?
C044 C043 C042 78.0(9) . . ?
N4 C06 C04 107.5(3) . . ?
C7A C1A C5A 115(2) 2_465 2_465 ?
C7A C1A C6A 66.1(16) 2_465 2_465 ?
C5A C1A C6A 59.1(16) 2_465 2_465 ?
C7A C1A C2A 45(2) 2_465 . ?
C5A C1A C2A 71.3(18) 2_465 . ?
C6A C1A C2A 25.2(16) 2_465 . ?
C6A C2A C7A 116(5) 2_465 2_465 ?
C6A C2A C3A 41(3) 2_465 . ?
C7A C2A C3A 147(3) 2_465 . ?
C6A C2A C1A 76(4) 2_465 . ?
C7A C2A C1A 52(2) 2_465 . ?
C3A C2A C1A 95.1(15) . . ?
C6A C2A C5A 55(4) 2_465 2_465 ?
C7A C2A C5A 105(3) 2_465 2_465 ?
C3A C2A C5A 45(2) . 2_465 ?
C1A C2A C5A 54.2(19) . 2_465 ?
C6A C2A C4A 37(3) 2_465 2_465 ?
C7A C2A C4A 148(3) 2_465 2_465 ?
C3A C2A C4A 5.5(16) . 2_465 ?
C1A C2A C4A 96.1(18) . 2_465 ?
C5A C2A C4A 48.3(16) 2_465 2_465 ?
C4A C3A C6A 135(6) 2_465 2_465 ?
C4A C3A C5A 114(7) 2_465 2_465 ?
C6A C3A C5A 77(3) 2_465 2_465 ?
C4A C3A C2A 155(6) 2_465 . ?
C6A C3A C2A 23(2) 2_465 . ?
C5A C3A C2A 79(3) 2_465 . ?
C4A C3A C4A 29(6) 2_465 . ?
C6A C3A C4A 164(3) 2_465 . ?
C5A C3A C4A 110(4) 2_465 . ?
C2A C3A C4A 168(3) . . ?
C4A C3A C3A 23(5) 2_465 2_465 ?
C6A C3A C3A 157(3) 2_465 2_465 ?
C5A C3A C3A 111(4) 2_465 2_465 ?
C2A C3A C3A 170(4) . 2_465 ?
C4A C3A C3A 6.4(14) . 2_465 ?
C3A C4A C4A 140(8) 2_465 2_465 ?
C3A C4A C6A 33(5) 2_465 . ?
C4A C4A C6A 173(5) 2_465 . ?
C3A C4A C5A 51(6) 2_465 . ?
C4A C4A C5A 118(3) 2_465 . ?
C6A C4A C5A 60.9(13) . . ?
C3A C4A C3A 151(6) 2_465 . ?
C4A C4A C3A 11(3) 2_465 . ?
C6A C4A C3A 175.7(18) . . ?
C5A C4A C3A 123(2) . . ?
C3A C4A C2A 20(5) 2_465 2_465 ?
C4A C4A C2A 157(5) 2_465 2_465 ?
C6A C4A C2A 16.0(17) . 2_465 ?
C5A C4A C2A 61.3(15) . 2_465 ?
C3A C4A C2A 166(3) . 2_465 ?
C3A C5A C6A 45.6(14) 2_465 . ?
C3A C5A C1A 106(2) 2_465 2_465 ?
C6A C5A C1A 60.0(17) . 2_465 ?
C3A C5A C4A 15(3) 2_465 . ?
C6A C5A C4A 56.8(17) . . ?
C1A C5A C4A 115.6(16) 2_465 . ?
C3A C5A C2A 56.2(15) 2_465 2_465 ?
C6A C5A C2A 21.2(18) . 2_465 ?
C1A C5A C2A 54.5(16) 2_465 2_465 ?
C4A C5A C2A 70(2) . 2_465 ?
C2A C6A C3A 116(4) 2_465 2_465 ?
C2A C6A C4A 127(5) 2_465 . ?
C3A C6A C4A 12(2) 2_465 . ?
C2A C6A C5A 104(5) 2_465 . ?
C3A C6A C5A 57(3) 2_465 . ?
C4A C6A C5A 62.2(14) . . ?
C2A C6A C7A 40(4) 2_465 . ?
C3A C6A C7A 147(3) 2_465 . ?
C4A C6A C7A 159(2) . . ?
C5A C6A C7A 101(3) . . ?
C2A C6A C1A 79(4) 2_465 2_465 ?
C3A C6A C1A 118(3) 2_465 2_465 ?
C4A C6A C1A 122(2) . 2_465 ?
C5A C6A C1A 61(2) . 2_465 ?
C7A C6A C1A 47.8(15) . 2_465 ?
C2A C7A C1A 82.5(19) 2_465 2_465 ?
C2A C7A C6A 23(2) 2_465 . ?
C1A C7A C6A 66.1(16) 2_465 . ?

loop_
_geom_bond_atom_site_label_1
_geom_bond_atom_site_label_2
_geom_bond_distance
_geom_bond_site_symmetry_2
_geom_bond_publ_flag
Cu1 O1 1.973(2) . ?
Cu1 O1 1.973(2) 2_666 ?
Cu1 O2 2.048(2) . ?
Cu1 O2 2.048(2) 2_666 ?
Cu1 O01 2.215(3) 2_666 ?
Cu1 O01 2.215(3) . ?
O1 C2 1.247(4) . ?
C1 F2A 1.17(2) . ?
C1 F3 1.18(2) . ?
C1 F1 1.311(4) . ?
C1 F2 1.423(18) . ?
C1 F3A 1.45(2) . ?
C1 C2 1.523(5) . ?
C2 C3 1.365(5) . ?
C3 C4 1.381(5) . ?
C4 O2 1.245(4) . ?
C4 C5 1.516(5) . ?
C5 F5 1.231(11) . ?
C5 F4A 1.243(10) . ?
C5 F6A 1.264(13) . ?
C5 F4 1.291(13) . ?
C5 F6 1.383(11) . ?
C5 F5A 1.400(13) . ?
F5 F5A 0.832(16) . ?
F5 F4A 1.397(18) . ?
F6 F4A 0.883(19) . ?
F6 F6A 1.78(2) . ?
Cu2 O4 1.934(2) 2 ?
Cu2 O4 1.934(2) . ?
Cu2 O3 1.976(2) 2 ?
Cu2 O3 1.976(2) . ?
Cu2 N3 2.490(3) . ?
Cu2 N3 2.490(3) 2 ?
Cu2 C9 2.845(3) . ?
Cu2 C9 2.845(3) 2 ?
Cu2 C7 2.859(3) . ?
Cu2 C7 2.859(3) 2 ?
Cu2 C8 3.237(4) . ?
Cu2 C8 3.237(4) 2 ?
O3 C7 1.248(4) . ?
C6 F8 1.284(5) . ?
C6 F7 1.295(4) . ?
C6 F9 1.327(5) . ?
C6 C7 1.521(5) . ?
C7 C8 1.386(5) . ?
C8 C9 1.373(5) . ?
C9 O4 1.261(4) . ?
C9 C10 1.524(5) . ?
C10 F12A 1.29(3) . ?
C10 F12 1.287(14) . ?
C10 F11A 1.292(18) . ?
C10 F11 1.31(3) . ?
C10 F10A 1.337(17) . ?
C10 F10 1.34(2) . ?
O01 N1 1.304(3) . ?
N1 C03 1.342(4) . ?
N1 C01 1.497(4) . ?
C01 C011 1.520(5) . ?
C01 C012 1.525(5) . ?
C01 C02 1.550(5) . ?
C02 N2 1.496(4) . ?
C02 C022 1.514(5) . ?
C02 C021 1.522(5) . ?
N2 O02 1.274(3) . ?
N2 C03 1.351(4) . ?
C03 C04 1.431(4) . ?
C04 C06 1.384(5) . ?
C04 C05 1.404(4) . ?
C05 N3 1.320(4) . ?
N3 N4 1.370(4) . ?
N4 C06 1.326(4) . ?
N4 C041 1.461(4) . ?
C041 C042 1.443(6) . ?
C042 C043 1.915(13) . ?
C043 C044 1.265(10) . ?
C1A C7A 1.26(4) 2_465 ?
C1A C5A 1.56(5) 2_465 ?
C1A C6A 1.55(4) 2_465 ?
C1A C2A 1.57(2) . ?
C2A C6A 0.68(4) 2_465 ?
C2A C7A 1.12(4) 2_465 ?
C2A C3A 1.55(2) . ?
C2A C5A 1.83(5) 2_465 ?
C2A C4A 1.96(6) 2_465 ?
C3A C4A 0.44(6) 2_465 ?
C3A C6A 1.12(3) 2_465 ?
C3A C5A 1.32(5) 2_465 ?
C3A C4A 1.55(2) . ?
C3A C3A 1.95(6) 2_465 ?
C4A C3A 0.44(6) 2_465 ?
C4A C4A 1.19(7) 2_465 ?
C4A C6A 1.47(4) . ?
C4A C5A 1.55(2) . ?
C4A C2A 1.96(6) 2_465 ?
C5A C3A 1.32(5) 2_465 ?
C5A C6A 1.54(2) . ?
C5A C1A 1.56(5) 2_465 ?
C5A C2A 1.83(5) 2_465 ?
C6A C2A 0.68(4) 2_465 ?
C6A C3A 1.12(3) 2_465 ?
C6A C7A 1.55(2) . ?
C6A C1A 1.55(4) 2_465 ?
C7A C2A 1.12(4) 2_465 ?
C7A C1A 1.26(4) 2_465 ?
